data_4339067
loop_
_publ_author_name
'Wei, Meilin'
'He, Cheng'
'Sun, Qiaozhen'
'Meng, Qingjin'
'Duan, Chunying'

_publ_section_title
;
 Zeolite ionic crystals assembled through direct incorporation of
 polyoxometalate clusters within 3D metal-organic frameworks.
;
_journal_issue 15
_journal_name_full 'Inorganic chemistry'
_journal_page_first 5957
_journal_page_last 5966
_journal_paper_doi 10.1021/ic070274o
_journal_volume 46
_journal_year 2007
_chemical_formula_sum 'C42 H45 Gd Mo12 N9 O53 P'
_chemical_formula_weight 2863.37
_chemical_name_systematic
; 
 ? 
;
_space_group_IT_number 2
_symmetry_cell_setting triclinic
_symmetry_space_group_name_Hall '-P 1'
_symmetry_space_group_name_H-M 'P -1'
_atom_sites_solution_hydrogens geom
_atom_sites_solution_primary direct
_atom_sites_solution_secondary difmap
_audit_creation_method SHELXL-97
_cell_angle_alpha 92.186(6)
_cell_angle_beta 97.799(6)
_cell_angle_gamma 98.882(7)
_cell_formula_units_Z 2
_cell_length_a 11.736(4)
_cell_length_b 17.472(7)
_cell_length_c 18.857(7)
_cell_measurement_reflns_used 981
_cell_measurement_temperature 293(2)
_cell_measurement_theta_max 21.10
_cell_measurement_theta_min 2.40
_cell_volume 3778(2)
_computing_cell_refinement 'Bruker SMART'
_computing_data_collection 'Bruker SMART'
_computing_data_reduction 'Bruker SAINT'
_computing_molecular_graphics 'Bruker SHELXTL'
_computing_publication_material 'Bruker SHELXTL'
_computing_structure_refinement 'Bruker SHELXTL'
_computing_structure_solution 'Bruker SHELXTL'
_diffrn_ambient_temperature 293(2)
_diffrn_measured_fraction_theta_full 0.945
_diffrn_measured_fraction_theta_max 0.945
_diffrn_measurement_device_type 'CCD area detector'
_diffrn_measurement_method 'phi and omega scans'
_diffrn_radiation_monochromator graphite
_diffrn_radiation_source 'fine-focus sealed tube'
_diffrn_radiation_type MoK\a
_diffrn_radiation_wavelength 0.71073
_diffrn_reflns_av_R_equivalents 0.0787
_diffrn_reflns_av_sigmaI/netI 0.0846
_diffrn_reflns_limit_h_max 15
_diffrn_reflns_limit_h_min -13
_diffrn_reflns_limit_k_max 16
_diffrn_reflns_limit_k_min -22
_diffrn_reflns_limit_l_max 24
_diffrn_reflns_limit_l_min -24
_diffrn_reflns_number 22355
_diffrn_reflns_theta_full 27.50
_diffrn_reflns_theta_max 27.50
_diffrn_reflns_theta_min 1.95
_exptl_absorpt_coefficient_mu 2.918
_exptl_absorpt_correction_T_max 0.5633
_exptl_absorpt_correction_T_min 0.4207
_exptl_absorpt_correction_type empirical
_exptl_absorpt_process_details SADABS
_exptl_crystal_colour 'pale yellow'
_exptl_crystal_density_diffrn 2.517
_exptl_crystal_density_method 'not measured'
_exptl_crystal_description block
_exptl_crystal_F_000 2734
_exptl_crystal_size_max 0.30
_exptl_crystal_size_mid 0.30
_exptl_crystal_size_min 0.20
_refine_diff_density_max 2.911
_refine_diff_density_min -1.295
_refine_diff_density_rms 0.217
_refine_ls_extinction_method none
_refine_ls_goodness_of_fit_ref 1.029
_refine_ls_hydrogen_treatment mixed
_refine_ls_matrix_type full
_refine_ls_number_parameters 1061
_refine_ls_number_reflns 16416
_refine_ls_number_restraints 12
_refine_ls_restrained_S_all 1.032
_refine_ls_R_factor_all 0.0882
_refine_ls_R_factor_gt 0.0613
_refine_ls_shift/su_max 0.001
_refine_ls_shift/su_mean 0.000
_refine_ls_structure_factor_coef Fsqd
_refine_ls_weighting_details 'calc w=1/[\s^2^(Fo^2^)+(0.0700P)^2^+0.0000P] where P=(Fo^2^+2Fc^2^)/3'
_refine_ls_weighting_scheme calc
_refine_ls_wR_factor_gt 0.1441
_refine_ls_wR_factor_ref 0.1543
_reflns_number_gt 11622
_reflns_number_total 16416
_reflns_threshold_expression >2sigma(I)
_cod_data_source_file ic070274osi20070211_065505.cif
_cod_data_source_block sad
_cod_depositor_comments
;
The following automatic conversions were performed:

'_symmetry_cell_setting' value 'Triclinic' changed to 'triclinic'
according to
/usr/data/users/saulius/automatic-downloads/retrospective/ACS/lib/dictionaries/cif_core.dic
dictionary named 'cif_core.dic' version 2.4.2 from 2011-04-26.

Automatic conversion script
Id: cif_fix_values 2281 2013-09-26 08:29:07Z andrius 
;
_cod_original_sg_symbol_H-M 'P-1   '
_cod_database_code 4339067

loop_
_symmetry_equiv_pos_as_xyz
'x, y, z'
'-x, -y, -z'

loop_
_atom_site_label
_atom_site_type_symbol
_atom_site_fract_x
_atom_site_fract_y
_atom_site_fract_z
_atom_site_U_iso_or_equiv
_atom_site_adp_type
_atom_site_occupancy
_atom_site_symmetry_multiplicity
_atom_site_calc_flag
_atom_site_refinement_flags
P1 P 0.08540(16) 0.67839(11) 0.75895(9) 0.0254(4) Uani 1 1 d .
Mo1 Mo 0.03567(7) 0.52587(5) 0.62171(4) 0.0417(2) Uani 1 1 d .
Mo2 Mo 0.27452(7) 0.53937(5) 0.77186(4) 0.0426(2) Uani 1 1 d .
Mo3 Mo -0.03062(7) 0.48970(4) 0.80464(4) 0.0428(2) Uani 1 1 d .
Mo4 Mo -0.13415(6) 0.66691(5) 0.60895(4) 0.03841(19) Uani 1 1 d .
Mo5 Mo 0.15020(7) 0.70736(5) 0.58333(4) 0.03875(18) Uani 1 1 d .
Mo6 Mo 0.38639(6) 0.72290(5) 0.73743(4) 0.0434(2) Uani 1 1 d .
Mo7 Mo 0.31518(6) 0.68425(5) 0.90186(4) 0.03939(19) Uani 1 1 d .
Mo8 Mo 0.00815(6) 0.63901(5) 0.93067(4) 0.03788(18) Uani 1 1 d .
Mo9 Mo -0.20684(6) 0.62769(5) 0.78999(4) 0.03455(17) Uani 1 1 d .
Mo10 Mo -0.09140(7) 0.82678(4) 0.74910(5) 0.0440(2) Uani 1 1 d .
Mo11 Mo 0.19016(7) 0.87010(5) 0.71896(4) 0.04264(19) Uani 1 1 d .
Mo12 Mo 0.12949(8) 0.83680(5) 0.88724(4) 0.0464(2) Uani 1 1 d .
O1 O 0.0240(6) 0.4424(4) 0.5726(3) 0.0574(19) Uani 1 1 d .
O2 O 0.3372(5) 0.4598(3) 0.7724(3) 0.0474(16) Uani 1 1 d .
O3 O -0.0660(6) 0.3945(3) 0.8147(3) 0.0530(17) Uani 1 1 d .
O4 O -0.2559(5) 0.6683(4) 0.5508(3) 0.0469(16) Uani 1 1 d .
O5 O 0.1985(5) 0.7389(4) 0.5084(3) 0.0481(16) Uani 1 1 d .
O6 O 0.5140(5) 0.7564(4) 0.7119(3) 0.0573(18) Uani 1 1 d .
O7 O 0.4038(5) 0.6973(4) 0.9806(3) 0.0461(16) Uani 1 1 d .
O8 O 0.0008(5) 0.6346(4) 1.0186(3) 0.0517(17) Uani 1 1 d .
O9 O -0.3513(5) 0.6152(4) 0.7922(3) 0.0439(15) Uani 1 1 d .
O10 O -0.1964(6) 0.8813(4) 0.7356(4) 0.0586(18) Uani 1 1 d .
O11 O 0.2602(6) 0.9526(4) 0.6909(4) 0.0563(17) Uani 1 1 d .
O12 O 0.1571(7) 0.8969(4) 0.9613(3) 0.065(2) Uani 1 1 d .
O13 O 0.1191(5) 0.5984(3) 0.5652(3) 0.0359(13) Uani 1 1 d .
O14 O 0.1826(5) 0.5283(3) 0.6824(3) 0.0377(13) Uani 1 1 d .
O15 O -0.0321(5) 0.4925(3) 0.7036(3) 0.0376(13) Uani 1 1 d .
O16 O -0.1026(5) 0.5644(3) 0.5854(3) 0.0375(13) Uani 1 1 d .
O17 O 0.3865(5) 0.6133(3) 0.7373(3) 0.0391(14) Uani 1 1 d .
O18 O 0.3398(5) 0.5857(3) 0.8668(3) 0.0406(14) Uani 1 1 d .
O19 O 0.2852(5) 0.7024(3) 0.6457(3) 0.0382(13) Uani 1 1 d .
O20 O -0.0115(5) 0.5305(3) 0.9015(3) 0.0415(14) Uani 1 1 d .
O21 O -0.1804(5) 0.5219(3) 0.7923(3) 0.0377(13) Uani 1 1 d .
O22 O 0.1347(5) 0.5032(3) 0.8095(3) 0.0367(13) Uani 1 1 d .
O23 O 0.4216(5) 0.7278(4) 0.8380(3) 0.0426(14) Uani 1 1 d .
O24 O 0.3154(5) 0.8134(3) 0.7421(3) 0.0410(14) Uani 1 1 d .
O25 O 0.1728(5) 0.6418(3) 0.9279(3) 0.0339(12) Uani 1 1 d .
O26 O 0.1493(5) 0.8058(3) 0.6342(3) 0.0368(13) Uani 1 1 d .
O27 O 0.2564(5) 0.7815(3) 0.8990(3) 0.0405(14) Uani 1 1 d .
O28 O -0.1984(4) 0.6240(3) 0.6908(3) 0.0338(12) Uani 1 1 d .
O29 O -0.1487(5) 0.6360(3) 0.8914(3) 0.0364(13) Uani 1 1 d .
O30 O -0.1652(5) 0.7375(3) 0.7885(3) 0.0352(13) Uani 1 1 d .
O31 O -0.1169(5) 0.7635(3) 0.6612(3) 0.0362(13) Uani 1 1 d .
O32 O 0.0403(5) 0.7477(3) 0.9201(3) 0.0368(13) Uani 1 1 d .
O33 O 0.2037(5) 0.8993(3) 0.8210(3) 0.0463(15) Uani 1 1 d .
O34 O 0.0326(5) 0.8906(3) 0.7126(3) 0.0408(14) Uani 1 1 d .
O35 O -0.0143(5) 0.8641(3) 0.8425(3) 0.0457(15) Uani 1 1 d .
O36 O -0.0178(5) 0.7064(3) 0.5556(3) 0.0358(13) Uani 1 1 d .
O37 O 0.0503(4) 0.6555(3) 0.6793(2) 0.0289(11) Uani 1 1 d .
O38 O 0.0014(4) 0.6305(3) 0.8017(2) 0.0272(11) Uani 1 1 d .
O39 O 0.0807(4) 0.7649(3) 0.7727(3) 0.0326(12) Uani 1 1 d .
O40 O 0.2098(4) 0.6632(3) 0.7825(2) 0.0294(12) Uani 1 1 d .
Gd1 Gd 0.50362(4) 0.22327(2) 0.71705(2) 0.03278(11) Uani 1 1 d .
O1W O 0.3369(6) 0.2536(4) 0.7698(4) 0.0635(19) Uani 1 1 d .
H1WB H 0.3271 0.2482 0.8133 0.076 Uiso 1 1 d R
H1WA H 0.2901 0.2707 0.7382 0.076 Uiso 1 1 d R
O2W O 0.4832(6) 0.0982(4) 0.6516(3) 0.0494(16) Uani 1 1 d .
H2WB H 0.4916 0.0557 0.6705 0.059 Uiso 1 1 d R
H2WA H 0.4660 0.1036 0.6070 0.059 Uiso 1 1 d R
O3W O 0.6840(6) 0.1747(4) 0.7499(4) 0.0608(19) Uani 1 1 d .
H3WB H 0.7494 0.2021 0.7658 0.073 Uiso 1 1 d R
H3WA H 0.6718 0.1256 0.7427 0.073 Uiso 1 1 d R
N1 N 0.2388(7) 0.1747(4) 0.6091(4) 0.0464(19) Uani 1 1 d .
N2 N -0.3231(8) -0.0425(5) 0.5163(4) 0.061(2) Uani 1 1 d .
C1 C 0.2025(9) 0.1178(6) 0.6484(5) 0.056(3) Uani 1 1 d .
H1A H 0.2519 0.1066 0.6881 0.067 Uiso 1 1 calc R
C2 C 0.0920(9) 0.0740(6) 0.6319(5) 0.061(3) Uani 1 1 d .
H2A H 0.0696 0.0328 0.6595 0.074 Uiso 1 1 calc R
C3 C 0.0155(9) 0.0912(6) 0.5752(5) 0.059(3) Uani 1 1 d .
C4 C 0.0574(11) 0.1508(7) 0.5357(7) 0.089(5) Uani 1 1 d .
H4A H 0.0097 0.1643 0.4963 0.107 Uiso 1 1 calc R
C5 C 0.1660(11) 0.1897(8) 0.5530(6) 0.084(4) Uani 1 1 d .
H5A H 0.1916 0.2292 0.5243 0.101 Uiso 1 1 calc R
C6 C -0.2533(13) -0.0587(9) 0.5720(8) 0.113(5) Uani 1 1 d U
H6A H -0.2767 -0.1012 0.5977 0.135 Uiso 1 1 calc R
C7 C -0.1453(13) -0.0137(9) 0.5932(8) 0.111(5) Uani 1 1 d U
H7A H -0.0996 -0.0256 0.6343 0.134 Uiso 1 1 calc R
C8 C -0.1040(10) 0.0469(6) 0.5566(5) 0.060(3) Uani 1 1 d .
C9 C -0.1806(10) 0.0634(7) 0.4999(6) 0.076(4) Uani 1 1 d .
H9A H -0.1595 0.1055 0.4731 0.091 Uiso 1 1 calc R
C10 C -0.2852(11) 0.0194(7) 0.4828(6) 0.075(4) Uani 1 1 d .
H10A H -0.3350 0.0333 0.4445 0.090 Uiso 1 1 calc R
O41 O 0.3429(5) 0.2167(4) 0.6233(3) 0.0484(16) Uani 1 1 d .
O42 O -0.4250(7) -0.0844(4) 0.4969(4) 0.068(2) Uani 1 1 d .
N3 N 0.4396(7) 0.1116(4) 0.8603(4) 0.050(2) Uani 1 1 d .
N4 N 0.3728(8) 0.0150(5) 1.2117(4) 0.054(2) Uani 1 1 d .
C11 C 0.3396(10) 0.0723(6) 0.8743(5) 0.063(3) Uani 1 1 d .
H11A H 0.2796 0.0544 0.8372 0.075 Uiso 1 1 calc R
C12 C 0.3252(10) 0.0581(7) 0.9448(5) 0.063(3) Uani 1 1 d .
H12A H 0.2543 0.0318 0.9543 0.075 Uiso 1 1 calc R
C13 C 0.4127(8) 0.0819(5) 1.0008(5) 0.045(2) Uani 1 1 d .
C14 C 0.5130(9) 0.1204(6) 0.9826(5) 0.053(3) Uani 1 1 d .
H14A H 0.5763 0.1358 1.0183 0.064 Uiso 1 1 calc R
C15 C 0.5242(9) 0.1374(6) 0.9138(5) 0.052(2) Uani 1 1 d .
H15A H 0.5922 0.1675 0.9041 0.063 Uiso 1 1 calc R
C16 C 0.2805(11) -0.0008(8) 1.1581(6) 0.074(4) Uani 1 1 d .
H16A H 0.2087 -0.0265 1.1668 0.089 Uiso 1 1 calc R
C17 C 0.2964(10) 0.0222(7) 1.0915(5) 0.067(3) Uani 1 1 d .
H17A H 0.2334 0.0109 1.0550 0.081 Uiso 1 1 calc R
C18 C 0.3989(8) 0.0606(5) 1.0748(4) 0.044(2) Uani 1 1 d .
C19 C 0.4893(10) 0.0756(7) 1.1305(5) 0.069(3) Uani 1 1 d .
H19A H 0.5614 0.1011 1.1223 0.082 Uiso 1 1 calc R
C20 C 0.4745(11) 0.0529(7) 1.1992(6) 0.073(3) Uani 1 1 d .
H20A H 0.5362 0.0645 1.2365 0.088 Uiso 1 1 calc R
O43 O 0.4493(7) 0.1238(4) 0.7918(3) 0.063(2) Uani 1 1 d .
O44 O 0.3610(7) -0.0106(4) 1.2768(4) 0.068(2) Uani 1 1 d .
N5 N 0.6201(6) 0.3513(4) 0.8609(3) 0.0380(16) Uani 1 1 d .
N6 N 0.7241(7) 0.7021(5) 1.0680(4) 0.053(2) Uani 1 1 d .
C21 C 0.7249(7) 0.3760(5) 0.9002(4) 0.0368(19) Uani 1 1 d .
H21A H 0.7838 0.3460 0.8998 0.044 Uiso 1 1 calc R
C22 C 0.7452(7) 0.4437(5) 0.9402(4) 0.0354(18) Uani 1 1 d .
H22A H 0.8178 0.4596 0.9674 0.042 Uiso 1 1 calc R
C23 C 0.6589(7) 0.4902(5) 0.9412(4) 0.0311(17) Uani 1 1 d .
C24 C 0.5539(8) 0.4648(5) 0.8998(4) 0.0388(19) Uani 1 1 d .
H24A H 0.4946 0.4946 0.8990 0.047 Uiso 1 1 calc R
C25 C 0.5348(7) 0.3953(5) 0.8591(4) 0.042(2) Uani 1 1 d .
H25A H 0.4634 0.3789 0.8306 0.050 Uiso 1 1 calc R
C26 C 0.7737(9) 0.6416(6) 1.0921(5) 0.054(3) Uani 1 1 d .
H26A H 0.8213 0.6464 1.1362 0.065 Uiso 1 1 calc R
C27 C 0.7531(8) 0.5719(6) 1.0506(4) 0.047(2) Uani 1 1 d .
H27A H 0.7880 0.5302 1.0667 0.057 Uiso 1 1 calc R
C28 C 0.6804(7) 0.5645(5) 0.9851(4) 0.0363(19) Uani 1 1 d .
C29 C 0.6289(8) 0.6281(5) 0.9645(5) 0.042(2) Uani 1 1 d .
H29A H 0.5779 0.6244 0.9218 0.050 Uiso 1 1 calc R
C30 C 0.6520(8) 0.6956(5) 1.0058(5) 0.047(2) Uani 1 1 d .
H30A H 0.6174 0.7377 0.9908 0.056 Uiso 1 1 calc R
O45 O 0.6021(6) 0.2842(3) 0.8253(3) 0.0497(16) Uani 1 1 d .
O46 O 0.7448(7) 0.7680(4) 1.1083(4) 0.066(2) Uani 1 1 d .
N7 N 0.4778(6) 0.4131(4) 0.6630(3) 0.0336(15) Uani 1 1 d .
N8 N 0.3921(6) 0.7034(4) 0.4264(4) 0.0403(17) Uani 1 1 d .
C31 C 0.5500(8) 0.4826(5) 0.6726(5) 0.043(2) Uani 1 1 d .
H31A H 0.6166 0.4893 0.7066 0.051 Uiso 1 1 calc R
C32 C 0.5240(7) 0.5425(5) 0.6319(4) 0.0387(19) Uani 1 1 d .
H32A H 0.5734 0.5900 0.6392 0.046 Uiso 1 1 calc R
C33 C 0.4269(7) 0.5348(5) 0.5801(4) 0.0333(18) Uani 1 1 d .
C34 C 0.3802(8) 0.4033(5) 0.6170(5) 0.044(2) Uani 1 1 d .
H34A H 0.3294 0.3564 0.6130 0.053 Uiso 1 1 calc R
C35 C 0.3538(7) 0.4637(5) 0.5745(4) 0.041(2) Uani 1 1 d .
H35A H 0.2858 0.4561 0.5417 0.049 Uiso 1 1 calc R
C36 C 0.3221(8) 0.6329(5) 0.4170(5) 0.043(2) Uani 1 1 d .
H36A H 0.2681 0.6213 0.3756 0.052 Uiso 1 1 calc R
C37 C 0.3298(7) 0.5796(5) 0.4665(4) 0.0378(19) Uani 1 1 d .
H37A H 0.2819 0.5316 0.4587 0.045 Uiso 1 1 calc R
C38 C 0.4086(6) 0.5958(5) 0.5292(4) 0.0286(16) Uani 1 1 d .
C39 C 0.4731(7) 0.6702(5) 0.5395(4) 0.0376(19) Uani 1 1 d .
H39A H 0.5242 0.6844 0.5817 0.045 Uiso 1 1 calc R
C40 C 0.4619(7) 0.7222(5) 0.4883(5) 0.040(2) Uani 1 1 d .
H40A H 0.5041 0.7721 0.4967 0.048 Uiso 1 1 calc R
O47 O 0.5080(6) 0.3560(3) 0.7004(3) 0.0484(16) Uani 1 1 d .
O48 O 0.3821(6) 0.7535(4) 0.3756(3) 0.0539(17) Uani 1 1 d .
N9 N 0.8590(11) 0.6924(8) 0.2969(8) 0.118(5) Uani 1 1 d .
C41 C 0.9538(15) 0.7060(9) 0.3133(7) 0.095(5) Uani 1 1 d .
C42 C 1.0826(12) 0.7196(10) 0.3355(8) 0.110(5) Uani 1 1 d .
H42C H 1.1020 0.7549 0.3772 0.132 Uiso 1 1 calc R
H42A H 1.1204 0.7415 0.2972 0.132 Uiso 1 1 calc R
H42B H 1.1082 0.6712 0.3464 0.132 Uiso 1 1 calc R
O4W O 0.8467(16) 0.2035(11) 0.8856(9) 0.092(5) Uiso 0.50 1 d P
O5W O -0.483(3) 0.0973(18) 0.3808(16) 0.178(11) Uiso 0.50 1 d P
O6W O 0.960(2) 0.8426(16) 1.0775(14) 0.149(9) Uiso 0.50 1 d P
O7W O -0.024(3) -0.0471(19) 1.1910(17) 0.191(12) Uiso 0.50 1 d P

loop_
_atom_site_aniso_label
_atom_site_aniso_U_11
_atom_site_aniso_U_22
_atom_site_aniso_U_33
_atom_site_aniso_U_23
_atom_site_aniso_U_13
_atom_site_aniso_U_12
P1 0.0255(10) 0.0295(11) 0.0222(9) -0.0018(8) 0.0021(7) 0.0096(8)
Mo1 0.0584(5) 0.0377(4) 0.0283(4) -0.0083(3) -0.0039(3) 0.0169(4)
Mo2 0.0389(4) 0.0456(5) 0.0460(4) -0.0082(3) -0.0036(3) 0.0266(4)
Mo3 0.0541(5) 0.0316(4) 0.0487(4) 0.0045(3) 0.0184(4) 0.0156(4)
Mo4 0.0303(4) 0.0575(5) 0.0286(4) 0.0014(3) -0.0016(3) 0.0161(3)
Mo5 0.0373(4) 0.0534(5) 0.0276(3) 0.0017(3) 0.0089(3) 0.0100(4)
Mo6 0.0300(4) 0.0619(5) 0.0405(4) 0.0039(4) 0.0070(3) 0.0129(4)
Mo7 0.0308(4) 0.0592(5) 0.0280(3) -0.0070(3) -0.0028(3) 0.0153(3)
Mo8 0.0360(4) 0.0538(5) 0.0247(3) 0.0007(3) 0.0037(3) 0.0111(3)
Mo9 0.0268(4) 0.0450(4) 0.0332(4) 0.0038(3) 0.0039(3) 0.0100(3)
Mo10 0.0377(4) 0.0331(4) 0.0638(5) -0.0003(4) 0.0032(4) 0.0180(3)
Mo11 0.0469(5) 0.0328(4) 0.0499(4) 0.0021(3) 0.0143(4) 0.0056(3)
Mo12 0.0676(6) 0.0371(4) 0.0349(4) -0.0102(3) 0.0018(4) 0.0176(4)
O1 0.090(5) 0.047(4) 0.036(3) -0.013(3) -0.004(3) 0.026(4)
O2 0.052(4) 0.041(4) 0.055(4) -0.008(3) 0.002(3) 0.032(3)
O3 0.078(5) 0.031(4) 0.056(4) 0.006(3) 0.028(4) 0.015(3)
O4 0.041(3) 0.070(4) 0.030(3) 0.002(3) -0.004(3) 0.018(3)
O5 0.043(4) 0.070(5) 0.033(3) 0.007(3) 0.008(3) 0.010(3)
O6 0.040(4) 0.075(5) 0.056(4) 0.003(4) 0.004(3) 0.011(3)
O7 0.034(3) 0.073(5) 0.032(3) -0.007(3) -0.007(2) 0.025(3)
O8 0.049(4) 0.077(5) 0.030(3) 0.003(3) 0.006(3) 0.014(3)
O9 0.030(3) 0.060(4) 0.042(3) -0.001(3) 0.003(3) 0.010(3)
O10 0.050(4) 0.048(4) 0.085(5) -0.003(4) 0.009(4) 0.031(3)
O11 0.062(4) 0.042(4) 0.066(4) 0.005(3) 0.012(3) 0.011(3)
O12 0.097(6) 0.044(4) 0.050(4) -0.015(3) 0.007(4) 0.007(4)
O13 0.038(3) 0.042(3) 0.029(3) -0.005(2) 0.004(2) 0.014(3)
O14 0.038(3) 0.047(4) 0.033(3) -0.002(3) 0.003(2) 0.022(3)
O15 0.041(3) 0.037(3) 0.034(3) -0.005(2) 0.004(2) 0.009(3)
O16 0.032(3) 0.050(4) 0.031(3) -0.007(3) 0.003(2) 0.011(3)
O17 0.042(3) 0.052(4) 0.028(3) -0.006(3) 0.003(2) 0.028(3)
O18 0.039(3) 0.050(4) 0.034(3) -0.005(3) -0.003(2) 0.020(3)
O19 0.034(3) 0.052(4) 0.030(3) -0.005(3) 0.001(2) 0.016(3)
O20 0.048(4) 0.043(4) 0.035(3) 0.004(3) 0.003(3) 0.016(3)
O21 0.036(3) 0.039(3) 0.038(3) 0.001(3) 0.002(2) 0.010(3)
O22 0.040(3) 0.040(3) 0.032(3) -0.003(2) -0.001(2) 0.019(3)
O23 0.032(3) 0.059(4) 0.037(3) -0.004(3) 0.006(2) 0.007(3)
O24 0.040(3) 0.044(4) 0.038(3) -0.005(3) 0.003(3) 0.006(3)
O25 0.034(3) 0.042(3) 0.026(3) -0.006(2) 0.000(2) 0.014(3)
O26 0.036(3) 0.046(4) 0.032(3) 0.002(2) 0.014(2) 0.012(3)
O27 0.037(3) 0.048(4) 0.036(3) -0.006(3) 0.001(2) 0.011(3)
O28 0.030(3) 0.041(3) 0.032(3) 0.004(2) 0.003(2) 0.011(2)
O29 0.036(3) 0.043(3) 0.032(3) -0.001(2) 0.004(2) 0.012(3)
O30 0.037(3) 0.037(3) 0.035(3) 0.003(2) 0.008(2) 0.012(3)
O31 0.034(3) 0.040(3) 0.037(3) 0.003(3) 0.003(2) 0.016(3)
O32 0.045(3) 0.034(3) 0.033(3) -0.004(2) 0.007(2) 0.011(3)
O33 0.051(4) 0.036(3) 0.050(4) -0.011(3) 0.005(3) 0.007(3)
O34 0.047(4) 0.030(3) 0.047(3) 0.003(3) 0.001(3) 0.015(3)
O35 0.048(4) 0.044(4) 0.049(3) -0.009(3) 0.008(3) 0.025(3)
O36 0.034(3) 0.042(3) 0.033(3) 0.002(2) 0.001(2) 0.014(3)
O37 0.031(3) 0.033(3) 0.025(2) -0.002(2) 0.004(2) 0.014(2)
O38 0.030(3) 0.028(3) 0.025(2) -0.002(2) 0.006(2) 0.008(2)
O39 0.033(3) 0.034(3) 0.033(3) -0.006(2) 0.005(2) 0.014(2)
O40 0.031(3) 0.033(3) 0.025(3) -0.004(2) 0.003(2) 0.013(2)
Gd1 0.0384(2) 0.0286(2) 0.0333(2) 0.00264(16) 0.00478(16) 0.01185(17)
O1W 0.058(4) 0.087(6) 0.052(4) 0.001(4) 0.011(3) 0.031(4)
O2W 0.070(4) 0.044(4) 0.040(3) 0.005(3) 0.010(3) 0.024(3)
O3W 0.052(4) 0.057(4) 0.076(5) 0.006(4) -0.003(4) 0.029(3)
N1 0.051(5) 0.033(4) 0.053(5) 0.003(3) -0.005(4) 0.007(4)
N2 0.063(6) 0.061(6) 0.047(5) 0.007(4) -0.014(4) -0.005(5)
C1 0.049(6) 0.053(6) 0.062(6) 0.015(5) -0.009(5) 0.006(5)
C2 0.064(7) 0.054(7) 0.061(6) 0.020(5) -0.005(5) 0.001(5)
C3 0.063(7) 0.046(6) 0.061(6) 0.015(5) -0.010(5) 0.005(5)
C4 0.071(8) 0.079(9) 0.097(9) 0.052(7) -0.036(7) -0.020(7)
C5 0.077(8) 0.083(9) 0.075(8) 0.045(7) -0.029(6) -0.015(7)
C6 0.099(8) 0.106(8) 0.116(8) 0.047(7) -0.019(7) -0.017(7)
C7 0.094(8) 0.116(9) 0.105(8) 0.045(7) -0.032(6) -0.010(7)
C8 0.068(7) 0.043(6) 0.058(6) 0.017(5) -0.012(5) -0.007(5)
C9 0.072(8) 0.057(7) 0.086(8) 0.036(6) -0.018(6) -0.010(6)
C10 0.079(8) 0.062(8) 0.076(8) 0.020(6) -0.023(6) 0.009(6)
O41 0.046(4) 0.042(4) 0.054(4) 0.011(3) -0.003(3) 0.004(3)
O42 0.072(5) 0.064(5) 0.057(4) 0.005(4) -0.006(4) -0.015(4)
N3 0.064(5) 0.030(4) 0.059(5) 0.015(4) 0.017(4) 0.007(4)
N4 0.070(6) 0.052(5) 0.046(5) 0.001(4) 0.010(4) 0.028(4)
C11 0.078(8) 0.060(7) 0.045(6) 0.003(5) 0.009(5) 0.001(6)
C12 0.064(7) 0.070(8) 0.047(6) 0.008(5) 0.008(5) -0.015(6)
C13 0.049(6) 0.037(5) 0.049(5) -0.003(4) 0.007(4) 0.011(4)
C14 0.054(6) 0.046(6) 0.056(6) 0.008(5) -0.003(5) 0.006(5)
C15 0.052(6) 0.049(6) 0.056(6) 0.007(5) 0.014(5) 0.001(5)
C16 0.067(8) 0.105(10) 0.053(6) 0.013(6) 0.013(6) 0.010(7)
C17 0.063(7) 0.095(9) 0.041(6) 0.002(6) 0.002(5) 0.010(6)
C18 0.057(6) 0.035(5) 0.039(5) -0.009(4) 0.004(4) 0.009(4)
C19 0.069(7) 0.079(8) 0.051(6) 0.008(6) -0.008(5) 0.003(6)
C20 0.063(8) 0.088(9) 0.063(7) 0.006(6) -0.003(6) -0.001(7)
O43 0.095(6) 0.052(4) 0.043(4) 0.003(3) 0.024(4) 0.003(4)
O44 0.094(6) 0.073(5) 0.051(4) 0.015(4) 0.026(4) 0.042(4)
N5 0.047(4) 0.036(4) 0.032(4) 0.002(3) -0.005(3) 0.017(3)
N6 0.062(5) 0.052(5) 0.048(5) -0.013(4) 0.014(4) 0.011(4)
C21 0.043(5) 0.037(5) 0.035(4) 0.003(4) 0.006(4) 0.021(4)
C22 0.030(4) 0.036(5) 0.042(5) 0.011(4) 0.001(3) 0.013(4)
C23 0.033(4) 0.032(4) 0.030(4) 0.001(3) 0.006(3) 0.011(3)
C24 0.043(5) 0.034(5) 0.044(5) 0.008(4) 0.006(4) 0.018(4)
C25 0.031(4) 0.052(6) 0.039(5) -0.002(4) -0.008(4) 0.006(4)
C26 0.069(7) 0.054(6) 0.033(5) -0.013(4) -0.007(4) 0.006(5)
C27 0.054(6) 0.054(6) 0.035(5) 0.003(4) 0.002(4) 0.015(5)
C28 0.036(5) 0.046(5) 0.030(4) -0.002(4) 0.005(3) 0.016(4)
C29 0.039(5) 0.040(5) 0.050(5) -0.002(4) 0.005(4) 0.017(4)
C30 0.044(5) 0.046(6) 0.060(6) 0.003(5) 0.017(5) 0.024(4)
O45 0.061(4) 0.036(4) 0.053(4) -0.004(3) -0.010(3) 0.026(3)
O46 0.089(6) 0.040(4) 0.067(5) -0.020(3) 0.016(4) 0.006(4)
N7 0.045(4) 0.030(4) 0.030(3) 0.001(3) 0.006(3) 0.017(3)
N8 0.048(4) 0.036(4) 0.046(4) 0.012(3) 0.020(3) 0.019(3)
C31 0.049(5) 0.035(5) 0.042(5) 0.002(4) -0.002(4) 0.009(4)
C32 0.044(5) 0.027(4) 0.045(5) -0.006(4) 0.008(4) 0.007(4)
C33 0.036(4) 0.029(4) 0.037(4) -0.004(3) 0.007(3) 0.011(3)
C34 0.055(6) 0.027(5) 0.049(5) -0.001(4) 0.004(4) 0.006(4)
C35 0.036(5) 0.044(5) 0.042(5) 0.006(4) -0.001(4) 0.012(4)
C36 0.042(5) 0.045(6) 0.047(5) 0.002(4) 0.006(4) 0.020(4)
C37 0.034(5) 0.034(5) 0.047(5) 0.005(4) 0.010(4) 0.005(4)
C38 0.026(4) 0.035(4) 0.029(4) -0.001(3) 0.008(3) 0.016(3)
C39 0.044(5) 0.029(5) 0.040(4) -0.001(4) 0.007(4) 0.007(4)
C40 0.036(5) 0.030(5) 0.056(5) 0.005(4) 0.010(4) 0.004(4)
O47 0.066(4) 0.032(3) 0.049(4) 0.008(3) 0.001(3) 0.018(3)
O48 0.068(5) 0.052(4) 0.055(4) 0.022(3) 0.024(3) 0.035(3)
N9 0.069(8) 0.117(11) 0.163(13) 0.008(9) -0.017(8) 0.030(8)
C41 0.098(11) 0.107(12) 0.081(9) -0.016(8) -0.009(8) 0.040(10)
C42 0.079(10) 0.141(15) 0.111(11) -0.028(10) -0.012(8) 0.052(10)

loop_
_atom_type_symbol
_atom_type_description
_atom_type_scat_dispersion_real
_atom_type_scat_dispersion_imag
_atom_type_scat_source
C C 0.0033 0.0016 'International Tables Vol C Tables 4.2.6.8 and 6.1.1.4'
H H 0.0000 0.0000 'International Tables Vol C Tables 4.2.6.8 and 6.1.1.4'
N N 0.0061 0.0033 'International Tables Vol C Tables 4.2.6.8 and 6.1.1.4'
O O 0.0106 0.0060 'International Tables Vol C Tables 4.2.6.8 and 6.1.1.4'
P P 0.1023 0.0942 'International Tables Vol C Tables 4.2.6.8 and 6.1.1.4'
Mo Mo -1.6832 0.6857 'International Tables Vol C Tables 4.2.6.8 and 6.1.1.4'
Gd Gd -0.1653 3.9035 'International Tables Vol C Tables 4.2.6.8 and 6.1.1.4'

loop_
_geom_angle_atom_site_label_1
_geom_angle_atom_site_label_2
_geom_angle_atom_site_label_3
_geom_angle
_geom_angle_site_symmetry_1
_geom_angle_site_symmetry_3
O37 P1 O38 109.5(3) . .
O37 P1 O40 109.4(3) . .
O38 P1 O40 109.7(3) . .
O37 P1 O39 109.6(3) . .
O38 P1 O39 109.3(3) . .
O40 P1 O39 109.4(3) . .
O1 Mo1 O15 102.1(3) . .
O1 Mo1 O16 102.8(3) . .
O15 Mo1 O16 90.2(2) . .
O1 Mo1 O13 101.8(3) . .
O15 Mo1 O13 155.8(2) . .
O16 Mo1 O13 88.0(2) . .
O1 Mo1 O14 101.9(3) . .
O15 Mo1 O14 85.1(2) . .
O16 Mo1 O14 155.3(2) . .
O13 Mo1 O14 86.6(2) . .
O1 Mo1 O37 172.9(2) . .
O15 Mo1 O37 84.0(2) . .
O16 Mo1 O37 73.3(2) . .
O13 Mo1 O37 72.4(2) . .
O14 Mo1 O37 82.1(2) . .
O2 Mo2 O14 102.5(3) . .
O2 Mo2 O17 102.3(3) . .
O14 Mo2 O17 90.5(2) . .
O2 Mo2 O22 101.5(3) . .
O14 Mo2 O22 86.2(2) . .
O17 Mo2 O22 156.2(2) . .
O2 Mo2 O18 99.9(3) . .
O14 Mo2 O18 157.6(2) . .
O17 Mo2 O18 86.1(2) . .
O22 Mo2 O18 88.0(2) . .
O2 Mo2 O40 171.5(2) . .
O14 Mo2 O40 85.0(2) . .
O17 Mo2 O40 73.2(2) . .
O22 Mo2 O40 83.0(2) . .
O18 Mo2 O40 72.9(2) . .
O3 Mo3 O15 102.0(3) . .
O3 Mo3 O20 101.2(3) . .
O15 Mo3 O20 156.8(2) . .
O3 Mo3 O22 102.8(3) . .
O15 Mo3 O22 85.1(2) . .
O20 Mo3 O22 89.3(2) . .
O3 Mo3 O21 101.7(3) . .
O15 Mo3 O21 88.4(2) . .
O20 Mo3 O21 87.4(2) . .
O22 Mo3 O21 155.5(2) . .
O3 Mo3 O38 171.9(2) . .
O15 Mo3 O38 83.8(2) . .
O20 Mo3 O38 73.1(2) . .
O22 Mo3 O38 83.1(2) . .
O21 Mo3 O38 72.6(2) . .
O4 Mo4 O36 101.9(3) . .
O4 Mo4 O31 102.1(3) . .
O36 Mo4 O31 90.7(2) . .
O4 Mo4 O16 100.5(3) . .
O36 Mo4 O16 88.0(2) . .
O31 Mo4 O16 157.2(2) . .
O4 Mo4 O28 101.4(3) . .
O36 Mo4 O28 156.8(2) . .
O31 Mo4 O28 85.1(2) . .
O16 Mo4 O28 87.2(2) . .
O4 Mo4 O37 172.1(2) . .
O36 Mo4 O37 73.2(2) . .
O31 Mo4 O37 84.4(2) . .
O16 Mo4 O37 73.46(19) . .
O28 Mo4 O37 83.60(19) . .
O5 Mo5 O19 104.0(3) . .
O5 Mo5 O13 103.0(3) . .
O19 Mo5 O13 92.3(2) . .
O5 Mo5 O26 100.0(3) . .
O19 Mo5 O26 85.8(2) . .
O13 Mo5 O26 156.6(2) . .
O5 Mo5 O36 99.6(3) . .
O19 Mo5 O36 155.9(2) . .
O13 Mo5 O36 87.0(2) . .
O26 Mo5 O36 85.4(2) . .
O5 Mo5 O37 170.7(2) . .
O19 Mo5 O37 84.9(2) . .
O13 Mo5 O37 73.6(2) . .
O26 Mo5 O37 83.0(2) . .
O36 Mo5 O37 71.79(19) . .
O6 Mo6 O23 102.9(3) . .
O6 Mo6 O24 102.8(3) . .
O23 Mo6 O24 90.6(3) . .
O6 Mo6 O17 102.9(3) . .
O23 Mo6 O17 88.5(2) . .
O24 Mo6 O17 153.8(2) . .
O6 Mo6 O19 101.8(3) . .
O23 Mo6 O19 155.3(2) . .
O24 Mo6 O19 83.2(2) . .
O17 Mo6 O19 86.8(2) . .
O6 Mo6 O40 173.6(3) . .
O23 Mo6 O40 73.4(2) . .
O24 Mo6 O40 82.6(2) . .
O17 Mo6 O40 72.1(2) . .
O19 Mo6 O40 82.1(2) . .
O7 Mo7 O25 102.9(3) . .
O7 Mo7 O18 102.2(3) . .
O25 Mo7 O18 91.6(2) . .
O7 Mo7 O27 100.8(3) . .
O25 Mo7 O27 86.4(2) . .
O18 Mo7 O27 156.8(2) . .
O7 Mo7 O23 100.5(3) . .
O25 Mo7 O23 156.5(2) . .
O18 Mo7 O23 86.2(3) . .
O27 Mo7 O23 86.6(3) . .
O7 Mo7 O40 172.8(2) . .
O25 Mo7 O40 83.4(2) . .
O18 Mo7 O40 73.8(2) . .
O27 Mo7 O40 83.1(2) . .
O23 Mo7 O40 73.5(2) . .
O8 Mo8 O29 102.5(3) . .
O8 Mo8 O32 102.4(3) . .
O29 Mo8 O32 91.0(2) . .
O8 Mo8 O20 100.9(3) . .
O29 Mo8 O20 87.2(3) . .
O32 Mo8 O20 156.4(2) . .
O8 Mo8 O25 102.0(3) . .
O29 Mo8 O25 155.5(2) . .
O32 Mo8 O25 85.0(2) . .
O20 Mo8 O25 87.0(2) . .
O8 Mo8 O38 172.9(3) . .
O29 Mo8 O38 73.6(2) . .
O32 Mo8 O38 83.73(19) . .
O20 Mo8 O38 73.2(2) . .
O25 Mo8 O38 82.00(19) . .
O9 Mo9 O28 102.6(2) . .
O9 Mo9 O30 103.4(3) . .
O28 Mo9 O30 86.6(2) . .
O9 Mo9 O21 100.4(3) . .
O28 Mo9 O21 89.3(2) . .
O30 Mo9 O21 156.2(2) . .
O9 Mo9 O29 100.6(3) . .
O28 Mo9 O29 156.8(2) . .
O30 Mo9 O29 88.7(2) . .
O21 Mo9 O29 85.9(2) . .
O9 Mo9 O38 170.7(2) . .
O28 Mo9 O38 84.07(19) . .
O30 Mo9 O38 83.3(2) . .
O21 Mo9 O38 72.9(2) . .
O29 Mo9 O38 72.9(2) . .
O10 Mo10 O30 103.3(3) . .
O10 Mo10 O35 102.4(3) . .
O30 Mo10 O35 89.8(3) . .
O10 Mo10 O34 100.6(3) . .
O30 Mo10 O34 156.1(2) . .
O35 Mo10 O34 86.8(3) . .
O10 Mo10 O31 102.0(3) . .
O30 Mo10 O31 85.2(2) . .
O35 Mo10 O31 155.6(2) . .
O34 Mo10 O31 88.2(2) . .
O10 Mo10 O39 171.7(3) . .
O30 Mo10 O39 83.6(2) . .
O35 Mo10 O39 72.7(2) . .
O34 Mo10 O39 72.8(2) . .
O31 Mo10 O39 83.0(2) . .
O11 Mo11 O26 102.9(3) . .
O11 Mo11 O24 101.4(3) . .
O26 Mo11 O24 86.9(2) . .
O11 Mo11 O34 102.1(3) . .
O26 Mo11 O34 90.1(2) . .
O24 Mo11 O34 156.3(2) . .
O11 Mo11 O33 99.6(3) . .
O26 Mo11 O33 157.4(2) . .
O24 Mo11 O33 87.7(2) . .
O34 Mo11 O33 86.1(3) . .
O11 Mo11 O39 171.1(3) . .
O26 Mo11 O39 84.7(2) . .
O24 Mo11 O39 83.3(2) . .
O34 Mo11 O39 73.0(2) . .
O33 Mo11 O39 72.9(2) . .
O12 Mo12 O27 102.1(3) . .
O12 Mo12 O33 101.3(3) . .
O27 Mo12 O33 89.8(3) . .
O12 Mo12 O32 101.4(3) . .
O27 Mo12 O32 86.4(2) . .
O33 Mo12 O32 157.2(2) . .
O12 Mo12 O35 100.9(3) . .
O27 Mo12 O35 157.0(2) . .
O33 Mo12 O35 86.9(3) . .
O32 Mo12 O35 87.9(3) . .
O12 Mo12 O39 172.2(3) . .
O27 Mo12 O39 84.1(2) . .
O33 Mo12 O39 73.8(2) . .
O32 Mo12 O39 83.5(2) . .
O35 Mo12 O39 73.1(2) . .
Mo5 O13 Mo1 125.5(3) . .
Mo2 O14 Mo1 151.9(3) . .
Mo1 O15 Mo3 152.0(3) . .
Mo1 O16 Mo4 124.6(3) . .
Mo2 O17 Mo6 125.9(3) . .
Mo7 O18 Mo2 123.9(3) . .
Mo5 O19 Mo6 153.7(3) . .
Mo3 O20 Mo8 124.8(3) . .
Mo3 O21 Mo9 125.2(3) . .
Mo2 O22 Mo3 151.4(3) . .
Mo6 O23 Mo7 124.5(3) . .
Mo6 O24 Mo11 152.8(3) . .
Mo7 O25 Mo8 153.0(3) . .
Mo11 O26 Mo5 149.1(3) . .
Mo12 O27 Mo7 150.0(3) . .
Mo9 O28 Mo4 150.3(3) . .
Mo8 O29 Mo9 124.9(3) . .
Mo10 O30 Mo9 151.5(3) . .
Mo4 O31 Mo10 152.4(3) . .
Mo8 O32 Mo12 151.6(3) . .
Mo12 O33 Mo11 123.7(3) . .
Mo10 O34 Mo11 124.9(3) . .
Mo10 O35 Mo12 125.0(3) . .
Mo4 O36 Mo5 125.3(3) . .
P1 O37 Mo5 126.0(3) . .
P1 O37 Mo4 125.8(3) . .
Mo5 O37 Mo4 89.52(16) . .
P1 O37 Mo1 126.4(3) . .
Mo5 O37 Mo1 88.48(16) . .
Mo4 O37 Mo1 88.51(16) . .
P1 O38 Mo9 126.2(3) . .
P1 O38 Mo8 126.1(3) . .
Mo9 O38 Mo8 88.69(16) . .
P1 O38 Mo3 125.8(3) . .
Mo9 O38 Mo3 89.20(16) . .
Mo8 O38 Mo3 88.74(16) . .
P1 O39 Mo12 125.8(3) . .
P1 O39 Mo11 125.5(3) . .
Mo12 O39 Mo11 89.58(18) . .
P1 O39 Mo10 126.0(3) . .
Mo12 O39 Mo10 89.07(17) . .
Mo11 O39 Mo10 89.30(18) . .
P1 O40 Mo7 126.1(3) . .
P1 O40 Mo2 125.4(3) . .
Mo7 O40 Mo2 89.50(17) . .
P1 O40 Mo6 126.6(3) . .
Mo7 O40 Mo6 88.55(17) . .
Mo2 O40 Mo6 88.64(17) . .
O45 Gd1 O47 75.9(2) . .
O45 Gd1 O43 82.3(2) . .
O47 Gd1 O43 143.9(2) . .
O45 Gd1 O48 110.6(2) . 2_666
O47 Gd1 O48 76.3(2) . 2_666
O43 Gd1 O48 139.0(2) . 2_666
O45 Gd1 O41 147.4(2) . .
O47 Gd1 O41 80.2(2) . .
O43 Gd1 O41 105.6(2) . .
O48 Gd1 O41 84.4(2) 2_666 .
O45 Gd1 O3W 69.6(2) . .
O47 Gd1 O3W 119.5(2) . .
O43 Gd1 O3W 77.5(3) . .
O48 Gd1 O3W 71.7(2) 2_666 .
O41 Gd1 O3W 142.7(2) . .
O45 Gd1 O2W 137.9(2) . .
O47 Gd1 O2W 142.2(2) . .
O43 Gd1 O2W 70.5(2) . .
O48 Gd1 O2W 75.2(2) 2_666 .
O41 Gd1 O2W 72.8(2) . .
O3W Gd1 O2W 73.6(2) . .
O45 Gd1 O1W 81.2(2) . .
O47 Gd1 O1W 76.4(2) . .
O43 Gd1 O1W 72.1(3) . .
O48 Gd1 O1W 146.3(2) 2_666 .
O41 Gd1 O1W 71.8(2) . .
O3W Gd1 O1W 140.2(2) . .
O2W Gd1 O1W 117.7(2) . .
Gd1 O1W H1WB 125.3 . .
Gd1 O1W H1WA 109.5 . .
H1WB O1W H1WA 125.3 . .
Gd1 O2W H2WB 125.2 . .
Gd1 O2W H2WA 109.6 . .
H2WB O2W H2WA 125.3 . .
Gd1 O3W H3WB 125.7 . .
Gd1 O3W H3WA 109.1 . .
H3WB O3W H3WA 125.3 . .
O41 N1 C1 122.7(7) . .
O41 N1 C5 119.3(8) . .
C1 N1 C5 117.9(9) . .
O42 N2 C6 121.2(10) . .
O42 N2 C10 122.5(9) . .
C6 N2 C10 116.2(10) . .
N1 C1 C2 121.5(9) . .
N1 C1 H1A 119.2 . .
C2 C1 H1A 119.2 . .
C3 C2 C1 120.5(9) . .
C3 C2 H2A 119.8 . .
C1 C2 H2A 119.8 . .
C4 C3 C2 115.8(9) . .
C4 C3 C8 122.0(9) . .
C2 C3 C8 122.2(9) . .
C5 C4 C3 121.2(10) . .
C5 C4 H4A 119.4 . .
C3 C4 H4A 119.4 . .
N1 C5 C4 123.1(10) . .
N1 C5 H5A 118.5 . .
C4 C5 H5A 118.5 . .
N2 C6 C7 121.3(13) . .
N2 C6 H6A 119.4 . .
C7 C6 H6A 119.4 . .
C8 C7 C6 122.4(12) . .
C8 C7 H7A 118.8 . .
C6 C7 H7A 118.8 . .
C7 C8 C9 114.6(10) . .
C7 C8 C3 122.9(10) . .
C9 C8 C3 122.5(9) . .
C10 C9 C8 120.5(10) . .
C10 C9 H9A 119.7 . .
C8 C9 H9A 119.7 . .
N2 C10 C9 124.8(10) . .
N2 C10 H10A 117.6 . .
C9 C10 H10A 117.6 . .
N1 O41 Gd1 134.9(5) . .
C15 N3 C11 119.7(8) . .
C15 N3 O43 122.9(8) . .
C11 N3 O43 117.4(8) . .
C20 N4 O44 120.1(9) . .
C20 N4 C16 120.7(9) . .
O44 N4 C16 119.2(9) . .
N3 C11 C12 119.6(10) . .
N3 C11 H11A 120.2 . .
C12 C11 H11A 120.2 . .
C13 C12 C11 121.9(10) . .
C13 C12 H12A 119.1 . .
C11 C12 H12A 119.1 . .
C14 C13 C12 115.5(9) . .
C14 C13 C18 123.4(9) . .
C12 C13 C18 120.9(9) . .
C13 C14 C15 122.2(9) . .
C13 C14 H14A 118.9 . .
C15 C14 H14A 118.9 . .
N3 C15 C14 121.1(9) . .
N3 C15 H15A 119.5 . .
C14 C15 H15A 119.5 . .
C17 C16 N4 118.1(11) . .
C17 C16 H16A 120.9 . .
N4 C16 H16A 120.9 . .
C16 C17 C18 124.2(10) . .
C16 C17 H17A 117.9 . .
C18 C17 H17A 117.9 . .
C17 C18 C19 115.6(9) . .
C17 C18 C13 122.0(8) . .
C19 C18 C13 122.3(9) . .
C18 C19 C20 121.0(11) . .
C18 C19 H19A 119.5 . .
C20 C19 H19A 119.5 . .
N4 C20 C19 120.3(10) . .
N4 C20 H20A 119.9 . .
C19 C20 H20A 119.9 . .
N3 O43 Gd1 141.3(6) . .
O45 N5 C21 119.0(7) . .
O45 N5 C25 120.7(7) . .
C21 N5 C25 120.3(7) . .
O46 N6 C30 120.2(9) . .
O46 N6 C26 118.7(8) . .
C30 N6 C26 121.1(8) . .
N5 C21 C22 120.7(8) . .
N5 C21 H21A 119.7 . .
C22 C21 H21A 119.7 . .
C21 C22 C23 121.0(8) . .
C21 C22 H22A 119.5 . .
C23 C22 H22A 119.5 . .
C24 C23 C22 117.4(8) . .
C24 C23 C28 121.3(7) . .
C22 C23 C28 121.3(7) . .
C23 C24 C25 120.8(8) . .
C23 C24 H24A 119.6 . .
C25 C24 H24A 119.6 . .
N5 C25 C24 119.9(7) . .
N5 C25 H25A 120.1 . .
C24 C25 H25A 120.1 . .
N6 C26 C27 119.6(8) . .
N6 C26 H26A 120.2 . .
C27 C26 H26A 120.2 . .
C28 C27 C26 120.1(9) . .
C28 C27 H27A 120.0 . .
C26 C27 H27A 120.0 . .
C29 C28 C27 117.5(8) . .
C29 C28 C23 122.7(7) . .
C27 C28 C23 119.8(8) . .
C30 C29 C28 120.9(8) . .
C30 C29 H29A 119.5 . .
C28 C29 H29A 119.5 . .
N6 C30 C29 120.8(9) . .
N6 C30 H30A 119.6 . .
C29 C30 H30A 119.6 . .
N5 O45 Gd1 140.2(5) . .
O47 N7 C34 121.0(7) . .
O47 N7 C31 117.9(7) . .
C34 N7 C31 121.1(7) . .
O48 N8 C40 121.9(7) . .
O48 N8 C36 118.8(8) . .
C40 N8 C36 119.1(7) . .
N7 C31 C32 119.5(8) . .
N7 C31 H31A 120.3 . .
C32 C31 H31A 120.3 . .
C31 C32 C33 122.3(8) . .
C31 C32 H32A 118.9 . .
C33 C32 H32A 118.9 . .
C32 C33 C35 115.8(8) . .
C32 C33 C38 121.7(7) . .
C35 C33 C38 122.2(7) . .
N7 C34 C35 119.7(8) . .
N7 C34 H34A 120.2 . .
C35 C34 H34A 120.2 . .
C33 C35 C34 121.5(8) . .
C33 C35 H35A 119.3 . .
C34 C35 H35A 119.3 . .
C37 C36 N8 121.1(8) . .
C37 C36 H36A 119.4 . .
N8 C36 H36A 119.4 . .
C36 C37 C38 120.6(8) . .
C36 C37 H37A 119.7 . .
C38 C37 H37A 119.7 . .
C37 C38 C39 116.8(7) . .
C37 C38 C33 120.9(7) . .
C39 C38 C33 122.3(7) . .
C40 C39 C38 120.5(8) . .
C40 C39 H39A 119.7 . .
C38 C39 H39A 119.7 . .
N8 C40 C39 121.5(8) . .
N8 C40 H40A 119.3 . .
C39 C40 H40A 119.3 . .
N7 O47 Gd1 151.5(5) . .
N8 O48 Gd1 127.9(5) . 2_666
N9 C41 C42 176.8(19) . .
C41 C42 H42C 109.5 . .
C41 C42 H42A 109.5 . .
H42C C42 H42A 109.5 . .
C41 C42 H42B 109.5 . .
H42C C42 H42B 109.5 . .
H42A C42 H42B 109.5 . .

loop_
_geom_bond_atom_site_label_1
_geom_bond_atom_site_label_2
_geom_bond_distance
_geom_bond_site_symmetry_2
P1 O37 1.524(5) .
P1 O38 1.528(5) .
P1 O40 1.534(5) .
P1 O39 1.535(5) .
Mo1 O1 1.675(6) .
Mo1 O15 1.901(5) .
Mo1 O16 1.904(6) .
Mo1 O13 1.925(6) .
Mo1 O14 1.929(5) .
Mo1 O37 2.445(5) .
Mo2 O2 1.670(6) .
Mo2 O14 1.862(5) .
Mo2 O17 1.896(6) .
Mo2 O22 1.904(6) .
Mo2 O18 1.942(5) .
Mo2 O40 2.411(5) .
Mo3 O3 1.676(6) .
Mo3 O15 1.906(5) .
Mo3 O20 1.907(6) .
Mo3 O22 1.907(6) .
Mo3 O21 1.914(6) .
Mo3 O38 2.434(5) .
Mo4 O4 1.683(5) .
Mo4 O36 1.867(5) .
Mo4 O31 1.890(6) .
Mo4 O16 1.932(6) .
Mo4 O28 1.934(5) .
Mo4 O37 2.421(5) .
Mo5 O5 1.673(6) .
Mo5 O19 1.856(5) .
Mo5 O13 1.890(6) .
Mo5 O26 1.939(6) .
Mo5 O36 1.967(5) .
Mo5 O37 2.417(5) .
Mo6 O6 1.662(6) .
Mo6 O23 1.881(5) .
Mo6 O24 1.902(6) .
Mo6 O17 1.914(6) .
Mo6 O19 1.948(5) .
Mo6 O40 2.446(5) .
Mo7 O7 1.680(5) .
Mo7 O25 1.858(5) .
Mo7 O18 1.898(6) .
Mo7 O27 1.930(6) .
Mo7 O23 1.943(6) .
Mo7 O40 2.402(5) .
Mo8 O8 1.676(6) .
Mo8 O29 1.881(5) .
Mo8 O32 1.902(6) .
Mo8 O20 1.924(6) .
Mo8 O25 1.933(5) .
Mo8 O38 2.421(5) .
Mo9 O9 1.682(6) .
Mo9 O28 1.886(5) .
Mo9 O30 1.907(6) .
Mo9 O21 1.922(6) .
Mo9 O29 1.932(5) .
Mo9 O38 2.417(5) .
Mo10 O10 1.669(6) .
Mo10 O30 1.893(5) .
Mo10 O35 1.909(6) .
Mo10 O34 1.914(6) .
Mo10 O31 1.919(5) .
Mo10 O39 2.431(5) .
Mo11 O11 1.685(7) .
Mo11 O26 1.881(5) .
Mo11 O24 1.908(6) .
Mo11 O34 1.926(6) .
Mo11 O33 1.951(6) .
Mo11 O39 2.412(5) .
Mo12 O12 1.679(6) .
Mo12 O27 1.890(6) .
Mo12 O33 1.902(6) .
Mo12 O32 1.910(6) .
Mo12 O35 1.919(6) .
Mo12 O39 2.410(5) .
Gd1 O45 2.335(6) .
Gd1 O47 2.346(6) .
Gd1 O43 2.346(6) .
Gd1 O48 2.353(6) 2_666
Gd1 O41 2.389(6) .
Gd1 O3W 2.413(6) .
Gd1 O2W 2.430(6) .
Gd1 O1W 2.431(7) .
O1W H1WB 0.8500 .
O1W H1WA 0.8501 .
O2W H2WB 0.8498 .
O2W H2WA 0.8500 .
O3W H3WB 0.8499 .
O3W H3WA 0.8502 .
N1 O41 1.313(9) .
N1 C1 1.315(12) .
N1 C5 1.328(12) .
N2 O42 1.299(10) .
N2 C6 1.309(15) .
N2 C10 1.322(13) .
C1 C2 1.389(13) .
C1 H1A 0.9300 .
C2 C3 1.374(13) .
C2 H2A 0.9300 .
C3 C4 1.370(14) .
C3 C8 1.483(13) .
C4 C5 1.341(15) .
C4 H4A 0.9300 .
C5 H5A 0.9300 .
C6 C7 1.384(18) .
C6 H6A 0.9300 .
C7 C8 1.349(16) .
C7 H7A 0.9300 .
C8 C9 1.370(13) .
C9 C10 1.336(15) .
C9 H9A 0.9300 .
C10 H10A 0.9300 .
N3 C15 1.327(12) .
N3 C11 1.331(13) .
N3 O43 1.333(9) .
N4 C20 1.328(13) .
N4 O44 1.340(9) .
N4 C16 1.363(13) .
C11 C12 1.389(13) .
C11 H11A 0.9300 .
C12 C13 1.372(13) .
C12 H12A 0.9300 .
C13 C14 1.356(13) .
C13 C18 1.481(12) .
C14 C15 1.361(13) .
C14 H14A 0.9300 .
C15 H15A 0.9300 .
C16 C17 1.361(14) .
C16 H16A 0.9300 .
C17 C18 1.367(14) .
C17 H17A 0.9300 .
C18 C19 1.374(13) .
C19 C20 1.394(15) .
C19 H19A 0.9300 .
C20 H20A 0.9300 .
N5 O45 1.300(9) .
N5 C21 1.346(10) .
N5 C25 1.351(11) .
N6 O46 1.326(10) .
N6 C30 1.340(12) .
N6 C26 1.348(13) .
C21 C22 1.350(11) .
C21 H21A 0.9300 .
C22 C23 1.395(11) .
C22 H22A 0.9300 .
C23 C24 1.367(11) .
C23 C28 1.481(11) .
C24 C25 1.382(12) .
C24 H24A 0.9300 .
C25 H25A 0.9300 .
C26 C27 1.394(13) .
C26 H26A 0.9300 .
C27 C28 1.392(11) .
C27 H27A 0.9300 .
C28 C29 1.388(12) .
C29 C30 1.359(12) .
C29 H29A 0.9300 .
C30 H30A 0.9300 .
N7 O47 1.309(8) .
N7 C34 1.323(11) .
N7 C31 1.359(10) .
N8 O48 1.329(8) .
N8 C40 1.330(11) .
N8 C36 1.362(11) .
C31 C32 1.370(11) .
C31 H31A 0.9300 .
C32 C33 1.382(11) .
C32 H32A 0.9300 .
C33 C35 1.388(11) .
C33 C38 1.483(11) .
C34 C35 1.395(12) .
C34 H34A 0.9300 .
C35 H35A 0.9300 .
C36 C37 1.349(11) .
C36 H36A 0.9300 .
C37 C38 1.389(11) .
C37 H37A 0.9300 .
C38 C39 1.392(11) .
C39 C40 1.358(11) .
C39 H39A 0.9300 .
C40 H40A 0.9300 .
O48 Gd1 2.353(6) 2_666
N9 C41 1.099(17) .
C41 C42 1.492(19) .
C42 H42C 0.9600 .
C42 H42A 0.9600 .
C42 H42B 0.9600 .
